data_4024107
loop_
_publ_author_name
'Olivier Loiseleur'
'Dougal Ritson'
'Mafalda Nina'
'Patrick Crowley'
'Trixie Wagner'
'Stephen Hanessian'

_publ_section_title
;
 Ring-Modified Analogues and Molecular Dynamics Studies To Probe
 the Requirements for Fungicidal Activities of Malayamycin A
 and Its N-Nucleoside Variants
;
_journal_name_full 'Journal of Organic Chemistry'
_journal_page_first 6353
_journal_page_last 6363
_journal_paper_doi 10.1021/jo070520d
_journal_volume 72
_journal_year 2007
_chemical_formula_sum 'C15.5 H26.5 N5 O6.25'
_chemical_formula_weight 382.92
_chemical_name_systematic
; 
 ? 
;
_space_group_IT_number 19
_symmetry_cell_setting orthorhombic
_symmetry_space_group_name_Hall 'P 2ac 2ab'
_symmetry_space_group_name_H-M 'P 21 21 21'
_atom_sites_solution_hydrogens geom
_atom_sites_solution_primary direct
_atom_sites_solution_secondary difmap
_audit_creation_method SHELXL-97
_cell_angle_alpha 90.00
_cell_angle_beta 90.00
_cell_angle_gamma 90.00
_cell_formula_units_Z 8
_cell_length_a 11.230(2)
_cell_length_b 13.374(3)
_cell_length_c 25.007(5)
_cell_measurement_temperature 100(2)
_cell_volume 3755.8(13)
_computing_structure_refinement 'SHELXL-97 (Sheldrick, 1997)'
_computing_structure_solution 'SHELXS-97 (Sheldrick, 1990)'
_diffrn_ambient_temperature 100(2)
_diffrn_measured_fraction_theta_full 0.999
_diffrn_measured_fraction_theta_max 1.000
_diffrn_radiation_monochromator graphite
_diffrn_radiation_source 'fine-focus sealed tube'
_diffrn_radiation_type CuK\a
_diffrn_radiation_wavelength 1.54178
_diffrn_reflns_av_R_equivalents 0.0615
_diffrn_reflns_av_sigmaI/netI 0.0321
_diffrn_reflns_limit_h_max 13
_diffrn_reflns_limit_h_min -13
_diffrn_reflns_limit_k_max 15
_diffrn_reflns_limit_k_min -15
_diffrn_reflns_limit_l_max 29
_diffrn_reflns_limit_l_min -29
_diffrn_reflns_number 53116
_diffrn_reflns_theta_full 66.69
_diffrn_reflns_theta_max 66.69
_diffrn_reflns_theta_min 3.53
_exptl_absorpt_coefficient_mu 0.889
_exptl_absorpt_correction_T_max 0.9404
_exptl_absorpt_correction_T_min 0.8708
_exptl_absorpt_correction_type multi-scan
_exptl_crystal_density_diffrn 1.354
_exptl_crystal_density_method 'not measured'
_exptl_crystal_F_000 1636
_exptl_crystal_size_max 0.16
_exptl_crystal_size_mid 0.12
_exptl_crystal_size_min 0.07
_refine_diff_density_max 0.398
_refine_diff_density_min -0.271
_refine_diff_density_rms 0.052
_refine_ls_abs_structure_details 'Flack H D (1983), Acta Cryst. A39, 876-881'
_refine_ls_abs_structure_Flack 0.19(19)
_refine_ls_extinction_method none
_refine_ls_goodness_of_fit_ref 1.092
_refine_ls_hydrogen_treatment mixed
_refine_ls_matrix_type full
_refine_ls_number_parameters 531
_refine_ls_number_reflns 6635
_refine_ls_number_restraints 6
_refine_ls_restrained_S_all 1.091
_refine_ls_R_factor_all 0.0510
_refine_ls_R_factor_gt 0.0439
_refine_ls_shift/su_max 0.009
_refine_ls_shift/su_mean 0.002
_refine_ls_structure_factor_coef Fsqd
_refine_ls_weighting_details 'calc w=1/[\s^2^(Fo^2^)+(0.0221P)^2^+4.0900P] where P=(Fo^2^+2Fc^2^)/3'
_refine_ls_weighting_scheme calc
_refine_ls_wR_factor_gt 0.0943
_refine_ls_wR_factor_ref 0.0980
_reflns_number_gt 6024
_reflns_number_total 6635
_reflns_threshold_expression >2sigma(I)
_cod_data_source_file jo070520dsi20070313_032411.cif
_cod_data_source_block TVI04a
_cod_original_formula_sum 'C15.50 H26.50 N5 O6.25'
_cod_database_code 4024107

loop_
_symmetry_equiv_pos_as_xyz
'x, y, z'
'-x+1/2, -y, z+1/2'
'-x, y+1/2, -z+1/2'
'x+1/2, -y+1/2, -z'

loop_
_atom_site_label
_atom_site_type_symbol
_atom_site_fract_x
_atom_site_fract_y
_atom_site_fract_z
_atom_site_U_iso_or_equiv
_atom_site_adp_type
_atom_site_occupancy
_atom_site_symmetry_multiplicity
_atom_site_calc_flag
_atom_site_refinement_flags
_atom_site_disorder_assembly
_atom_site_disorder_group
C1 C 0.3829(3) 0.4662(2) 0.45006(11) 0.0287(7) Uani 1 1 d . . .
H1A H 0.3004 0.4666 0.4361 0.034 Uiso 1 1 calc R . .
H1B H 0.3868 0.5120 0.4811 0.034 Uiso 1 1 calc R . .
C2 C 0.4177(3) 0.3597(2) 0.46729(12) 0.0337(8) Uani 1 1 d . . .
H2A H 0.3678 0.3393 0.4980 0.040 Uiso 1 1 calc R . .
H2B H 0.4019 0.3129 0.4375 0.040 Uiso 1 1 calc R . .
C3 C 0.5490(3) 0.3530(2) 0.48303(12) 0.0359(8) Uani 1 1 d . . .
H3 H 0.5619 0.3957 0.5153 0.043 Uiso 1 1 calc R . .
C4 C 0.6343(3) 0.3884(2) 0.43880(11) 0.0266(7) Uani 1 1 d . . .
H4 H 0.7178 0.3883 0.4528 0.032 Uiso 1 1 calc R . .
C5 C 0.5967(3) 0.4955(2) 0.42646(11) 0.0241(6) Uani 1 1 d . . .
H5 H 0.6032 0.5359 0.4600 0.029 Uiso 1 1 calc R . .
O6 O 0.66553(18) 0.54389(14) 0.38531(8) 0.0239(4) Uani 1 1 d . . .
C7 C 0.5894(3) 0.6083(2) 0.35609(11) 0.0217(6) Uani 1 1 d . . .
H7 H 0.6212 0.6781 0.3571 0.026 Uiso 1 1 calc R . .
C8 C 0.4660(3) 0.6045(2) 0.38335(11) 0.0224(6) Uani 1 1 d . . .
H8 H 0.3999 0.6123 0.3569 0.027 Uiso 1 1 calc R . .
C9 C 0.4692(3) 0.5007(2) 0.40673(11) 0.0208(6) Uani 1 1 d . . .
H9 H 0.4620 0.4526 0.3763 0.025 Uiso 1 1 calc R . .
O10 O 0.5802(3) 0.25225(17) 0.49638(9) 0.0535(8) Uani 1 1 d . . .
C11 C 0.6031(5) 0.2344(3) 0.54878(14) 0.0577(12) Uani 1 1 d . . .
H11A H 0.6692 0.2768 0.5606 0.087 Uiso 1 1 calc R . .
H11B H 0.6246 0.1639 0.5535 0.087 Uiso 1 1 calc R . .
H11C H 0.5320 0.2495 0.5700 0.087 Uiso 1 1 calc R . .
N12 N 0.6273(2) 0.32437(17) 0.39177(9) 0.0231(5) Uani 1 1 d . . .
H12 H 0.5576 0.3162 0.3762 0.028 Uiso 1 1 calc R . .
C13 C 0.7226(3) 0.27714(19) 0.37100(11) 0.0208(6) Uani 1 1 d . . .
O14 O 0.82487(18) 0.28314(14) 0.39099(8) 0.0220(4) Uani 1 1 d . . .
N15 N 0.7031(2) 0.22336(17) 0.32615(9) 0.0205(5) Uani 1 1 d . . .
H15A H 0.7625 0.1919 0.3105 0.031 Uiso 1 1 calc R . .
H15B H 0.6310 0.2197 0.3125 0.031 Uiso 1 1 calc R . .
O16 O 0.4605(2) 0.67842(15) 0.42432(8) 0.0297(5) Uani 1 1 d . . .
H16 H 0.4202 0.7274 0.4135 0.045 Uiso 1 1 calc R . .
N17 N 0.5836(2) 0.57260(16) 0.29962(9) 0.0197(5) Uani 1 1 d . . .
C18 C 0.5269(2) 0.6336(2) 0.26213(11) 0.0196(6) Uani 1 1 d . . .
N19 N 0.5100(2) 0.60035(17) 0.21187(9) 0.0213(5) Uani 1 1 d . . .
C20 C 0.5593(3) 0.5142(2) 0.19629(11) 0.0239(6) Uani 1 1 d . . .
C21 C 0.6283(3) 0.4554(2) 0.23237(12) 0.0248(7) Uani 1 1 d . . .
H21 H 0.6675 0.3965 0.2206 0.030 Uiso 1 1 calc R . .
C22 C 0.6364(3) 0.4856(2) 0.28338(12) 0.0235(6) Uani 1 1 d . . .
H22 H 0.6792 0.4461 0.3085 0.028 Uiso 1 1 calc R . .
N23 N 0.5426(2) 0.48304(19) 0.14638(10) 0.0307(6) Uani 1 1 d . . .
H23B H 0.4996 0.5190 0.1241 0.046 Uiso 1 1 calc R . .
H23A H 0.5746 0.4265 0.1356 0.046 Uiso 1 1 calc R . .
O24 O 0.49360(17) 0.71817(13) 0.27687(7) 0.0206(4) Uani 1 1 d . . .
C31 C 1.2064(3) 0.3568(2) 0.09405(11) 0.0190(6) Uani 1 1 d . . .
H31A H 1.2820 0.3547 0.1144 0.023 Uiso 1 1 calc R . .
H31B H 1.2207 0.3919 0.0598 0.023 Uiso 1 1 calc R . .
C32 C 1.1608(3) 0.2503(2) 0.08363(11) 0.0193(6) Uani 1 1 d . . .
H32A H 1.2197 0.2136 0.0617 0.023 Uiso 1 1 calc R . .
H32B H 1.1523 0.2147 0.1181 0.023 Uiso 1 1 calc R . .
C33 C 1.0415(3) 0.25116(19) 0.05488(10) 0.0184(6) Uani 1 1 d . . .
H33 H 1.0536 0.2821 0.0189 0.022 Uiso 1 1 calc R . .
C34 C 0.9417(2) 0.31031(19) 0.08394(10) 0.0168(6) Uani 1 1 d . . .
H34 H 0.8735 0.3189 0.0587 0.020 Uiso 1 1 calc R . .
C35 C 0.9943(2) 0.41316(19) 0.09595(10) 0.0163(5) Uani 1 1 d . . .
H35 H 1.0080 0.4484 0.0612 0.020 Uiso 1 1 calc R . .
O36 O 0.91731(16) 0.47506(13) 0.12877(7) 0.0179(4) Uani 1 1 d . . .
C37 C 0.9910(3) 0.54087(19) 0.15876(10) 0.0176(6) Uani 1 1 d . . .
H37 H 0.9696 0.6118 0.1506 0.021 Uiso 1 1 calc R . .
C38 C 1.1199(3) 0.52030(19) 0.14149(10) 0.0177(6) Uani 1 1 d . . .
H38 H 1.1781 0.5318 0.1711 0.021 Uiso 1 1 calc R . .
C39 C 1.1105(2) 0.41047(19) 0.12622(10) 0.0161(5) Uani 1 1 d . . .
H39 H 1.0971 0.3714 0.1598 0.019 Uiso 1 1 calc R . .
O40 O 1.00830(18) 0.14859(13) 0.04710(7) 0.0208(4) Uani 1 1 d . . .
C41 C 0.9063(3) 0.1358(2) 0.01293(12) 0.0252(6) Uani 1 1 d . . .
H41A H 0.8338 0.1531 0.0327 0.038 Uiso 1 1 calc R . .
H41B H 0.9018 0.0661 0.0011 0.038 Uiso 1 1 calc R . .
H41C H 0.9138 0.1797 -0.0183 0.038 Uiso 1 1 calc R . .
N42 N 0.8988(2) 0.25981(16) 0.13142(9) 0.0170(5) Uani 1 1 d . . .
H42 H 0.940(3) 0.212(2) 0.1509(12) 0.025(8) Uiso 1 1 d . . .
C43 C 0.7823(3) 0.26581(19) 0.14505(10) 0.0179(6) Uani 1 1 d . . .
O44 O 0.70591(17) 0.30889(14) 0.11635(7) 0.0199(4) Uani 1 1 d . . .
N45 N 0.7530(2) 0.22267(18) 0.19226(9) 0.0206(5) Uani 1 1 d . . .
H45A H 0.683(3) 0.225(2) 0.2018(13) 0.023(9) Uiso 1 1 d . . .
H45B H 0.816(4) 0.201(3) 0.2180(17) 0.060(12) Uiso 1 1 d . . .
O46 O 1.14825(18) 0.57704(15) 0.09470(7) 0.0212(4) Uani 1 1 d . . .
H46 H 1.147(3) 0.637(2) 0.1006(11) 0.010(7) Uiso 1 1 d . . .
N47 N 0.9755(2) 0.52104(16) 0.21665(8) 0.0178(5) Uani 1 1 d . . .
C48 C 1.0144(2) 0.59508(19) 0.25198(11) 0.0177(6) Uani 1 1 d . . .
N49 N 0.9996(2) 0.58233(16) 0.30553(9) 0.0191(5) Uani 1 1 d . . .
C50 C 0.9611(2) 0.49404(19) 0.32377(11) 0.0182(6) Uani 1 1 d . . .
C51 C 0.9318(2) 0.4137(2) 0.28854(11) 0.0203(6) Uani 1 1 d . . .
H49 H 0.9092 0.3501 0.3021 0.024 Uiso 1 1 calc R . .
C52 C 0.9372(2) 0.43090(19) 0.23568(11) 0.0192(6) Uani 1 1 d . . .
H52 H 0.9143 0.3799 0.2113 0.023 Uiso 1 1 calc R . .
N53 N 0.9515(2) 0.48142(19) 0.37653(9) 0.0217(5) Uani 1 1 d . . .
H53A H 0.954(2) 0.533(2) 0.3969(11) 0.011(7) Uiso 1 1 d . . .
H53B H 0.920(3) 0.422(3) 0.3873(14) 0.040(10) Uiso 1 1 d . . .
O54 O 1.06323(17) 0.67073(13) 0.23283(7) 0.0204(4) Uani 1 1 d . . .
C61 C 0.2331(3) 0.2478(3) 0.29916(18) 0.0468(10) Uani 1 1 d . . .
H61A H 0.2520 0.2218 0.2635 0.070 Uiso 1 1 calc R . .
H61B H 0.1474 0.2612 0.3016 0.070 Uiso 1 1 calc R . .
H61C H 0.2555 0.1983 0.3263 0.070 Uiso 1 1 calc R . .
C62 C 0.3015(3) 0.3439(2) 0.30868(12) 0.0255(6) Uani 1 1 d . . .
H62 H 0.2719 0.3735 0.3429 0.031 Uiso 1 1 calc R . .
C63 C 0.2802(3) 0.4196(3) 0.26491(14) 0.0381(8) Uani 1 1 d . . .
H63A H 0.3231 0.4815 0.2733 0.057 Uiso 1 1 calc R . .
H63B H 0.1948 0.4337 0.2622 0.057 Uiso 1 1 calc R . .
H63C H 0.3089 0.3928 0.2308 0.057 Uiso 1 1 calc R . .
O64 O 0.42627(18) 0.32567(15) 0.31485(8) 0.0265(5) Uani 1 1 d . . .
H64 H 0.4531 0.2991 0.2869 0.040 Uiso 1 1 calc R . .
O65 O 0.6038(2) 0.07563(17) 0.43566(9) 0.0337(5) Uani 1 1 d D . .
H65A H 0.567(4) 0.129(3) 0.450(3) 0.15(3) Uiso 1 1 d D . .
H65B H 0.6842(17) 0.080(4) 0.434(2) 0.11(2) Uiso 1 1 d D . .
O66 O 0.7099(4) 0.4500(4) 0.02128(18) 0.0373(11) Uani 0.50 1 d PD . .
H66A H 0.710(6) 0.430(5) 0.0548(11) 0.045 Uiso 0.50 1 d PD . .
H66B H 0.647(4) 0.431(5) 0.003(2) 0.045 Uiso 0.50 1 d PD . .

loop_
_atom_site_aniso_label
_atom_site_aniso_U_11
_atom_site_aniso_U_22
_atom_site_aniso_U_33
_atom_site_aniso_U_23
_atom_site_aniso_U_13
_atom_site_aniso_U_12
C1 0.0404(19) 0.0272(15) 0.0184(14) -0.0009(12) 0.0047(13) 0.0071(14)
C2 0.054(2) 0.0276(16) 0.0199(15) 0.0010(12) 0.0087(15) 0.0090(16)
C3 0.069(3) 0.0227(15) 0.0160(14) -0.0006(12) -0.0032(15) 0.0141(16)
C4 0.043(2) 0.0200(15) 0.0170(14) -0.0041(11) -0.0059(13) 0.0064(14)
C5 0.0356(17) 0.0200(14) 0.0167(13) -0.0045(11) -0.0030(12) 0.0049(13)
O6 0.0247(11) 0.0219(10) 0.0252(10) 0.0009(8) -0.0057(9) 0.0044(9)
C7 0.0278(16) 0.0164(13) 0.0208(14) -0.0031(11) -0.0072(12) 0.0037(12)
C8 0.0291(16) 0.0186(14) 0.0194(14) -0.0046(11) -0.0040(12) 0.0054(12)
C9 0.0260(15) 0.0197(14) 0.0166(13) -0.0026(11) 0.0018(11) 0.0063(12)
O10 0.113(3) 0.0257(11) 0.0216(11) 0.0039(9) -0.0060(13) 0.0241(14)
C11 0.092(3) 0.042(2) 0.039(2) 0.0106(18) -0.007(2) 0.025(2)
N12 0.0289(14) 0.0184(12) 0.0221(12) -0.0028(10) -0.0015(11) 0.0059(11)
C13 0.0289(17) 0.0097(12) 0.0237(14) 0.0051(11) -0.0013(12) 0.0026(12)
O14 0.0246(11) 0.0175(10) 0.0239(10) -0.0003(8) -0.0027(8) -0.0006(8)
N15 0.0208(12) 0.0211(12) 0.0194(11) -0.0040(10) -0.0006(10) 0.0038(10)
O16 0.0457(14) 0.0218(10) 0.0215(10) -0.0067(8) -0.0079(10) 0.0139(10)
N17 0.0227(13) 0.0162(11) 0.0202(12) 0.0002(9) 0.0003(10) 0.0033(10)
C18 0.0173(14) 0.0170(13) 0.0245(14) 0.0027(11) 0.0004(11) 0.0012(12)
N19 0.0215(13) 0.0199(11) 0.0227(12) -0.0013(9) 0.0010(10) 0.0025(10)
C20 0.0252(16) 0.0201(14) 0.0264(15) -0.0022(12) 0.0012(12) 0.0001(13)
C21 0.0280(17) 0.0169(13) 0.0293(16) -0.0035(12) 0.0000(13) 0.0071(13)
C22 0.0214(15) 0.0167(13) 0.0323(16) 0.0008(12) 0.0011(12) 0.0020(12)
N23 0.0401(16) 0.0272(13) 0.0250(13) -0.0073(11) -0.0063(12) 0.0128(12)
O24 0.0237(10) 0.0152(9) 0.0227(9) 0.0016(8) -0.0008(8) 0.0014(8)
C31 0.0206(14) 0.0183(13) 0.0181(13) -0.0005(11) 0.0007(11) 0.0010(12)
C32 0.0213(15) 0.0163(13) 0.0203(13) -0.0011(11) -0.0002(11) 0.0032(12)
C33 0.0261(16) 0.0118(12) 0.0175(13) -0.0001(10) -0.0021(11) -0.0007(11)
C34 0.0199(14) 0.0156(13) 0.0150(13) 0.0014(10) -0.0004(11) 0.0006(12)
C35 0.0196(14) 0.0148(12) 0.0144(12) -0.0016(10) 0.0022(11) 0.0027(11)
O36 0.0188(10) 0.0164(9) 0.0185(9) -0.0050(7) 0.0002(8) 0.0004(8)
C37 0.0232(15) 0.0138(12) 0.0157(13) -0.0009(10) 0.0005(11) -0.0009(11)
C38 0.0235(15) 0.0141(12) 0.0155(13) -0.0005(11) 0.0014(11) -0.0035(11)
C39 0.0190(14) 0.0151(12) 0.0141(12) 0.0000(10) 0.0024(11) -0.0012(11)
O40 0.0266(11) 0.0154(9) 0.0206(9) -0.0014(8) -0.0061(8) -0.0018(8)
C41 0.0276(16) 0.0212(14) 0.0267(15) -0.0051(12) -0.0094(13) -0.0031(13)
N42 0.0180(12) 0.0147(11) 0.0182(11) 0.0048(9) 0.0013(9) -0.0006(10)
C43 0.0228(15) 0.0120(12) 0.0189(13) -0.0016(10) -0.0032(12) -0.0027(12)
O44 0.0195(10) 0.0184(9) 0.0218(10) 0.0026(8) -0.0035(8) 0.0017(8)
N45 0.0208(14) 0.0222(13) 0.0188(12) 0.0019(10) 0.0043(11) -0.0007(11)
O46 0.0320(12) 0.0122(10) 0.0193(10) 0.0004(8) 0.0023(8) -0.0037(9)
N47 0.0220(12) 0.0151(10) 0.0165(11) -0.0010(9) 0.0002(9) -0.0017(10)
C48 0.0194(14) 0.0138(13) 0.0200(13) -0.0019(11) 0.0012(11) 0.0038(12)
N49 0.0239(12) 0.0155(11) 0.0179(11) -0.0001(9) 0.0001(10) -0.0005(10)
C50 0.0173(14) 0.0157(13) 0.0217(14) 0.0000(10) -0.0011(11) 0.0011(12)
C51 0.0220(15) 0.0150(12) 0.0238(15) -0.0015(11) 0.0029(12) -0.0008(12)
C52 0.0195(14) 0.0145(13) 0.0236(14) -0.0021(11) -0.0010(12) 0.0003(11)
N53 0.0316(14) 0.0139(12) 0.0197(12) -0.0026(10) 0.0006(10) -0.0032(11)
O54 0.0277(11) 0.0141(9) 0.0194(9) 0.0015(7) 0.0008(8) -0.0019(8)
C61 0.0260(19) 0.0329(18) 0.082(3) -0.0015(19) 0.0077(19) -0.0030(16)
C62 0.0195(15) 0.0278(16) 0.0291(15) -0.0020(13) 0.0028(12) 0.0033(13)
C63 0.0239(17) 0.0417(19) 0.049(2) 0.0104(17) -0.0012(15) 0.0050(16)
O64 0.0239(11) 0.0293(11) 0.0261(11) -0.0066(9) -0.0022(9) 0.0059(9)
O65 0.0402(15) 0.0297(12) 0.0311(12) 0.0016(10) -0.0017(10) -0.0018(11)
O66 0.032(3) 0.056(3) 0.024(2) 0.013(2) -0.001(2) -0.005(2)

loop_
_atom_type_symbol
_atom_type_description
_atom_type_scat_dispersion_real
_atom_type_scat_dispersion_imag
_atom_type_scat_source
C C 0.0181 0.0091 'International Tables Vol C Tables 4.2.6.8 and 6.1.1.4'
H H 0.0000 0.0000 'International Tables Vol C Tables 4.2.6.8 and 6.1.1.4'
N N 0.0311 0.0180 'International Tables Vol C Tables 4.2.6.8 and 6.1.1.4'
O O 0.0492 0.0322 'International Tables Vol C Tables 4.2.6.8 and 6.1.1.4'

loop_
_geom_angle_atom_site_label_1
_geom_angle_atom_site_label_2
_geom_angle_atom_site_label_3
_geom_angle
_geom_angle_site_symmetry_1
_geom_angle_site_symmetry_3
_geom_angle_publ_flag
C9 C1 C2 108.5(2) . . ?
C9 C1 H1A 110.0 . . ?
C2 C1 H1A 110.0 . . ?
C9 C1 H1B 110.0 . . ?
C2 C1 H1B 110.0 . . ?
H1A C1 H1B 108.4 . . ?
C3 C2 C1 111.9(3) . . ?
C3 C2 H2A 109.2 . . ?
C1 C2 H2A 109.2 . . ?
C3 C2 H2B 109.2 . . ?
C1 C2 H2B 109.2 . . ?
H2A C2 H2B 107.9 . . ?
O10 C3 C2 110.6(3) . . ?
O10 C3 C4 107.7(3) . . ?
C2 C3 C4 113.4(2) . . ?
O10 C3 H3 108.3 . . ?
C2 C3 H3 108.3 . . ?
C4 C3 H3 108.3 . . ?
N12 C4 C5 111.9(2) . . ?
N12 C4 C3 111.4(2) . . ?
C5 C4 C3 105.2(2) . . ?
N12 C4 H4 109.4 . . ?
C5 C4 H4 109.4 . . ?
C3 C4 H4 109.4 . . ?
O6 C5 C9 104.7(2) . . ?
O6 C5 C4 114.7(2) . . ?
C9 C5 C4 111.8(2) . . ?
O6 C5 H5 108.5 . . ?
C9 C5 H5 108.5 . . ?
C4 C5 H5 108.5 . . ?
C7 O6 C5 108.5(2) . . ?
O6 C7 N17 108.7(2) . . ?
O6 C7 C8 107.1(2) . . ?
N17 C7 C8 111.6(2) . . ?
O6 C7 H7 109.8 . . ?
N17 C7 H7 109.8 . . ?
C8 C7 H7 109.8 . . ?
O16 C8 C9 111.2(2) . . ?
O16 C8 C7 109.5(2) . . ?
C9 C8 C7 100.4(2) . . ?
O16 C8 H8 111.8 . . ?
C9 C8 H8 111.8 . . ?
C7 C8 H8 111.8 . . ?
C8 C9 C5 101.0(2) . . ?
C8 C9 C1 122.6(2) . . ?
C5 C9 C1 110.8(2) . . ?
C8 C9 H9 107.2 . . ?
C5 C9 H9 107.2 . . ?
C1 C9 H9 107.2 . . ?
C11 O10 C3 115.9(3) . . ?
O10 C11 H11A 109.5 . . ?
O10 C11 H11B 109.5 . . ?
H11A C11 H11B 109.5 . . ?
O10 C11 H11C 109.5 . . ?
H11A C11 H11C 109.5 . . ?
H11B C11 H11C 109.5 . . ?
C13 N12 C4 122.9(3) . . ?
C13 N12 H12 118.5 . . ?
C4 N12 H12 118.5 . . ?
O14 C13 N12 122.9(3) . . ?
O14 C13 N15 120.9(3) . . ?
N12 C13 N15 116.2(3) . . ?
C13 N15 H15A 120.0 . . ?
C13 N15 H15B 120.0 . . ?
H15A N15 H15B 120.0 . . ?
C8 O16 H16 109.5 . . ?
C22 N17 C18 119.7(2) . . ?
C22 N17 C7 122.3(2) . . ?
C18 N17 C7 118.0(2) . . ?
O24 C18 N19 122.2(2) . . ?
O24 C18 N17 117.9(2) . . ?
N19 C18 N17 119.9(2) . . ?
C20 N19 C18 119.9(2) . . ?
N23 C20 N19 119.0(3) . . ?
N23 C20 C21 119.9(3) . . ?
N19 C20 C21 121.1(3) . . ?
C22 C21 C20 118.3(3) . . ?
C22 C21 H21 120.9 . . ?
C20 C21 H21 120.9 . . ?
C21 C22 N17 120.6(3) . . ?
C21 C22 H22 119.7 . . ?
N17 C22 H22 119.7 . . ?
C20 N23 H23B 120.0 . . ?
C20 N23 H23A 120.0 . . ?
H23B N23 H23A 120.0 . . ?
C39 C31 C32 106.9(2) . . ?
C39 C31 H31A 110.3 . . ?
C32 C31 H31A 110.3 . . ?
C39 C31 H31B 110.3 . . ?
C32 C31 H31B 110.3 . . ?
H31A C31 H31B 108.6 . . ?
C33 C32 C31 111.6(2) . . ?
C33 C32 H32A 109.3 . . ?
C31 C32 H32A 109.3 . . ?
C33 C32 H32B 109.3 . . ?
C31 C32 H32B 109.3 . . ?
H32A C32 H32B 108.0 . . ?
O40 C33 C32 106.6(2) . . ?
O40 C33 C34 111.3(2) . . ?
C32 C33 C34 114.7(2) . . ?
O40 C33 H33 108.0 . . ?
C32 C33 H33 108.0 . . ?
C34 C33 H33 108.0 . . ?
N42 C34 C35 112.8(2) . . ?
N42 C34 C33 112.7(2) . . ?
C35 C34 C33 105.8(2) . . ?
N42 C34 H34 108.4 . . ?
C35 C34 H34 108.4 . . ?
C33 C34 H34 108.4 . . ?
O36 C35 C39 104.18(19) . . ?
O36 C35 C34 113.3(2) . . ?
C39 C35 C34 114.3(2) . . ?
O36 C35 H35 108.3 . . ?
C39 C35 H35 108.3 . . ?
C34 C35 H35 108.3 . . ?
C37 O36 C35 107.73(19) . . ?
O36 C37 N47 109.6(2) . . ?
O36 C37 C38 106.8(2) . . ?
N47 C37 C38 110.7(2) . . ?
O36 C37 H37 109.9 . . ?
N47 C37 H37 109.9 . . ?
C38 C37 H37 109.9 . . ?
O46 C38 C39 108.8(2) . . ?
O46 C38 C37 110.2(2) . . ?
C39 C38 C37 100.3(2) . . ?
O46 C38 H38 112.3 . . ?
C39 C38 H38 112.3 . . ?
C37 C38 H38 112.3 . . ?
C35 C39 C38 99.4(2) . . ?
C35 C39 C31 111.0(2) . . ?
C38 C39 C31 122.6(2) . . ?
C35 C39 H39 107.7 . . ?
C38 C39 H39 107.7 . . ?
C31 C39 H39 107.7 . . ?
C33 O40 C41 113.6(2) . . ?
O40 C41 H41A 109.5 . . ?
O40 C41 H41B 109.5 . . ?
H41A C41 H41B 109.5 . . ?
O40 C41 H41C 109.5 . . ?
H41A C41 H41C 109.5 . . ?
H41B C41 H41C 109.5 . . ?
C43 N42 C34 120.0(2) . . ?
C43 N42 H42 113.1(19) . . ?
C34 N42 H42 125.7(19) . . ?
O44 C43 N42 122.8(2) . . ?
O44 C43 N45 121.7(3) . . ?
N42 C43 N45 115.4(2) . . ?
C43 N45 H45A 118(2) . . ?
C43 N45 H45B 121(2) . . ?
H45A N45 H45B 120(3) . . ?
C38 O46 H46 111(2) . . ?
C52 N47 C48 120.2(2) . . ?
C52 N47 C37 122.4(2) . . ?
C48 N47 C37 117.0(2) . . ?
O54 C48 N49 122.3(2) . . ?
O54 C48 N47 118.0(2) . . ?
N49 C48 N47 119.7(2) . . ?
C50 N49 C48 119.1(2) . . ?
N53 C50 N49 118.3(2) . . ?
N53 C50 C51 119.8(2) . . ?
N49 C50 C51 121.9(2) . . ?
C52 C51 C50 117.9(3) . . ?
C52 C51 H49 121.0 . . ?
C50 C51 H49 121.0 . . ?
C51 C52 N47 120.6(2) . . ?
C51 C52 H52 119.7 . . ?
N47 C52 H52 119.7 . . ?
C50 N53 H53A 118.9(18) . . ?
C50 N53 H53B 116(2) . . ?
H53A N53 H53B 122(3) . . ?
C62 C61 H61A 109.5 . . ?
C62 C61 H61B 109.5 . . ?
H61A C61 H61B 109.5 . . ?
C62 C61 H61C 109.5 . . ?
H61A C61 H61C 109.5 . . ?
H61B C61 H61C 109.5 . . ?
O64 C62 C63 110.3(2) . . ?
O64 C62 C61 111.7(3) . . ?
C63 C62 C61 112.0(3) . . ?
O64 C62 H62 107.5 . . ?
C63 C62 H62 107.5 . . ?
C61 C62 H62 107.5 . . ?
C62 C63 H63A 109.5 . . ?
C62 C63 H63B 109.5 . . ?
H63A C63 H63B 109.5 . . ?
C62 C63 H63C 109.5 . . ?
H63A C63 H63C 109.5 . . ?
H63B C63 H63C 109.5 . . ?
C62 O64 H64 109.5 . . ?
H65A O65 H65B 115(3) . . ?
H66A O66 H66B 115(3) . . ?

loop_
_geom_bond_atom_site_label_1
_geom_bond_atom_site_label_2
_geom_bond_distance
_geom_bond_site_symmetry_2
_geom_bond_publ_flag
C1 C9 1.525(4) . ?
C1 C2 1.538(4) . ?
C1 H1A 0.9900 . ?
C1 H1B 0.9900 . ?
C2 C3 1.528(5) . ?
C2 H2A 0.9900 . ?
C2 H2B 0.9900 . ?
C3 O10 1.432(4) . ?
C3 C4 1.539(5) . ?
C3 H3 1.0000 . ?
C4 N12 1.457(3) . ?
C4 C5 1.525(4) . ?
C4 H4 1.0000 . ?
C5 O6 1.441(4) . ?
C5 C9 1.516(4) . ?
C5 H5 1.0000 . ?
O6 C7 1.416(3) . ?
C7 N17 1.492(3) . ?
C7 C8 1.545(4) . ?
C7 H7 1.0000 . ?
C8 O16 1.425(3) . ?
C8 C9 1.507(4) . ?
C8 H8 1.0000 . ?
C9 H9 1.0000 . ?
O10 C11 1.356(4) . ?
C11 H11A 0.9800 . ?
C11 H11B 0.9800 . ?
C11 H11C 0.9800 . ?
N12 C13 1.347(4) . ?
N12 H12 0.8800 . ?
C13 O14 1.255(4) . ?
C13 N15 1.350(4) . ?
N15 H15A 0.8800 . ?
N15 H15B 0.8800 . ?
O16 H16 0.8400 . ?
N17 C22 1.368(3) . ?
N17 C18 1.396(3) . ?
C18 O24 1.247(3) . ?
C18 N19 1.347(4) . ?
N19 C20 1.337(4) . ?
C20 N23 1.329(4) . ?
C20 C21 1.425(4) . ?
C21 C22 1.341(4) . ?
C21 H21 0.9500 . ?
C22 H22 0.9500 . ?
N23 H23B 0.8800 . ?
N23 H23A 0.8800 . ?
C31 C39 1.524(4) . ?
C31 C32 1.535(4) . ?
C31 H31A 0.9900 . ?
C31 H31B 0.9900 . ?
C32 C33 1.520(4) . ?
C32 H32A 0.9900 . ?
C32 H32B 0.9900 . ?
C33 O40 1.435(3) . ?
C33 C34 1.552(4) . ?
C33 H33 1.0000 . ?
C34 N42 1.449(3) . ?
C34 C35 1.526(4) . ?
C34 H34 1.0000 . ?
C35 O36 1.451(3) . ?
C35 C39 1.509(4) . ?
C35 H35 1.0000 . ?
O36 C37 1.422(3) . ?
C37 N47 1.482(3) . ?
C37 C38 1.535(4) . ?
C37 H37 1.0000 . ?
C38 O46 1.430(3) . ?
C38 C39 1.521(3) . ?
C38 H38 1.0000 . ?
C39 H39 1.0000 . ?
O40 C41 1.439(3) . ?
C41 H41A 0.9800 . ?
C41 H41B 0.9800 . ?
C41 H41C 0.9800 . ?
N42 C43 1.354(4) . ?
N42 H42 0.93(3) . ?
C43 O44 1.258(3) . ?
C43 N45 1.355(4) . ?
N45 H45A 0.82(3) . ?
N45 H45B 1.00(4) . ?
O46 H46 0.81(3) . ?
N47 C52 1.366(3) . ?
N47 C48 1.397(3) . ?
C48 O54 1.246(3) . ?
C48 N49 1.360(3) . ?
N49 C50 1.338(3) . ?
C50 N53 1.335(4) . ?
C50 C51 1.428(4) . ?
C51 C52 1.343(4) . ?
C51 H49 0.9500 . ?
C52 H52 0.9500 . ?
N53 H53A 0.86(3) . ?
N53 H53B 0.91(4) . ?
C61 C62 1.517(5) . ?
C61 H61A 0.9800 . ?
C61 H61B 0.9800 . ?
C61 H61C 0.9800 . ?
C62 O64 1.430(4) . ?
C62 C63 1.510(4) . ?
C62 H62 1.0000 . ?
C63 H63A 0.9800 . ?
C63 H63B 0.9800 . ?
C63 H63C 0.9800 . ?
O64 H64 0.8400 . ?
O65 H65A 0.899(19) . ?
O65 H65B 0.905(19) . ?
O66 H66A 0.88(2) . ?
O66 H66B 0.88(2) . ?

loop_
_geom_hbond_atom_site_label_D
_geom_hbond_atom_site_label_H
_geom_hbond_atom_site_label_A
_geom_hbond_distance_DH
_geom_hbond_distance_HA
_geom_hbond_distance_DA
_geom_hbond_angle_DHA
_geom_hbond_site_symmetry_A
N12 H12 O64 0.88 2.13 2.966(3) 157.7 .
N15 H15A O54 0.88 2.26 3.091(3) 158.7 3_745
N15 H15B N19 0.88 2.33 3.055(3) 139.9 3_645
O16 H16 O44 0.84 1.94 2.752(3) 162.9 3_655
N23 H23B O65 0.88 2.04 2.906(3) 168.3 3_655
N23 H23A O44 0.88 2.21 3.058(3) 162.0 .
N42 H42 N49 0.93(3) 2.15(3) 3.069(3) 167(3) 3_745
N45 H45A O24 0.82(3) 2.06(4) 2.875(3) 174(3) 3_645
N45 H45B O54 1.00(4) 1.87(4) 2.873(3) 176(4) 3_745
O46 H46 O14 0.81(3) 2.00(3) 2.796(3) 169(3) 3_755
N53 H53B O14 0.91(4) 2.15(4) 3.031(3) 164(3) .
N53 H53A O40 0.86(3) 2.13(3) 2.975(3) 169(3) 3_755
O64 H64 O24 0.84 2.02 2.853(3) 172.2 3_645
O64 H64 N19 0.84 2.69 3.169(3) 117.6 3_645
O65 H65A O10 0.899(19) 2.02(4) 2.821(3) 147(5) .
O65 H65B O46 0.905(19) 2.02(2) 2.886(3) 161(5) 3_745
O66 H66A O44 0.88(2) 2.24(4) 3.036(5) 151(6) .
O66 H66B O40 0.88(2) 2.26(3) 3.129(5) 168(7) 4_455

loop_
_geom_torsion_atom_site_label_1
_geom_torsion_atom_site_label_2
_geom_torsion_atom_site_label_3
_geom_torsion_atom_site_label_4
_geom_torsion
_geom_torsion_site_symmetry_1
_geom_torsion_site_symmetry_2
_geom_torsion_site_symmetry_3
_geom_torsion_site_symmetry_4
_geom_torsion_publ_flag
C9 C1 C2 C3 53.0(3) . . . . ?
C1 C2 C3 O10 -177.2(2) . . . . ?
C1 C2 C3 C4 -56.0(3) . . . . ?
O10 C3 C4 N12 58.5(3) . . . . ?
C2 C3 C4 N12 -64.3(3) . . . . ?
O10 C3 C4 C5 -180.0(3) . . . . ?
C2 C3 C4 C5 57.2(3) . . . . ?
N12 C4 C5 O6 -58.6(3) . . . . ?
C3 C4 C5 O6 -179.7(2) . . . . ?
N12 C4 C5 C9 60.4(3) . . . . ?
C3 C4 C5 C9 -60.8(3) . . . . ?
C9 C5 O6 C7 22.7(3) . . . . ?
C4 C5 O6 C7 145.5(2) . . . . ?
C5 O6 C7 N17 -116.9(2) . . . . ?
C5 O6 C7 C8 3.7(3) . . . . ?
O6 C7 C8 O16 88.7(2) . . . . ?
N17 C7 C8 O16 -152.5(2) . . . . ?
O6 C7 C8 C9 -28.4(3) . . . . ?
N17 C7 C8 C9 90.5(2) . . . . ?
O16 C8 C9 C5 -75.4(3) . . . . ?
C7 C8 C9 C5 40.3(2) . . . . ?
O16 C8 C9 C1 48.2(4) . . . . ?
C7 C8 C9 C1 164.0(3) . . . . ?
O6 C5 C9 C8 -40.1(2) . . . . ?
C4 C5 C9 C8 -164.8(2) . . . . ?
O6 C5 C9 C1 -171.5(2) . . . . ?
C4 C5 C9 C1 63.8(3) . . . . ?
C2 C1 C9 C8 -175.8(3) . . . . ?
C2 C1 C9 C5 -56.7(3) . . . . ?
C2 C3 O10 C11 -110.0(4) . . . . ?
C4 C3 O10 C11 125.5(4) . . . . ?
C5 C4 N12 C13 119.2(3) . . . . ?
C3 C4 N12 C13 -123.3(3) . . . . ?
C4 N12 C13 O14 1.2(4) . . . . ?
C4 N12 C13 N15 -177.6(2) . . . . ?
O6 C7 N17 C22 5.7(4) . . . . ?
C8 C7 N17 C22 -112.1(3) . . . . ?
O6 C7 N17 C18 -171.0(2) . . . . ?
C8 C7 N17 C18 71.1(3) . . . . ?
C22 N17 C18 O24 -170.7(2) . . . . ?
C7 N17 C18 O24 6.1(4) . . . . ?
C22 N17 C18 N19 9.2(4) . . . . ?
C7 N17 C18 N19 -173.9(2) . . . . ?
O24 C18 N19 C20 172.2(3) . . . . ?
N17 C18 N19 C20 -7.7(4) . . . . ?
C18 N19 C20 N23 -179.4(3) . . . . ?
C18 N19 C20 C21 1.1(4) . . . . ?
N23 C20 C21 C22 -175.4(3) . . . . ?
N19 C20 C21 C22 4.1(4) . . . . ?
C20 C21 C22 N17 -2.6(4) . . . . ?
C18 N17 C22 C21 -3.9(4) . . . . ?
C7 N17 C22 C21 179.4(3) . . . . ?
C39 C31 C32 C33 57.1(3) . . . . ?
C31 C32 C33 O40 179.7(2) . . . . ?
C31 C32 C33 C34 -56.6(3) . . . . ?
O40 C33 C34 N42 49.2(3) . . . . ?
C32 C33 C34 N42 -72.0(3) . . . . ?
O40 C33 C34 C35 172.9(2) . . . . ?
C32 C33 C34 C35 51.8(3) . . . . ?
N42 C34 C35 O36 -49.6(3) . . . . ?
C33 C34 C35 O36 -173.3(2) . . . . ?
N42 C34 C35 C39 69.6(3) . . . . ?
C33 C34 C35 C39 -54.1(3) . . . . ?
C39 C35 O36 C37 26.3(3) . . . . ?
C34 C35 O36 C37 151.1(2) . . . . ?
C35 O36 C37 N47 -117.8(2) . . . . ?
C35 O36 C37 C38 2.2(3) . . . . ?
O36 C37 C38 O46 85.3(2) . . . . ?
N47 C37 C38 O46 -155.4(2) . . . . ?
O36 C37 C38 C39 -29.2(2) . . . . ?
N47 C37 C38 C39 90.1(2) . . . . ?
O36 C35 C39 C38 -43.7(2) . . . . ?
C34 C35 C39 C38 -167.9(2) . . . . ?
O36 C35 C39 C31 -174.1(2) . . . . ?
C34 C35 C39 C31 61.8(3) . . . . ?
O46 C38 C39 C35 -72.4(2) . . . . ?
C37 C38 C39 C35 43.2(2) . . . . ?
O46 C38 C39 C31 50.0(3) . . . . ?
C37 C38 C39 C31 165.6(2) . . . . ?
C32 C31 C39 C35 -59.4(3) . . . . ?
C32 C31 C39 C38 -176.2(2) . . . . ?
C32 C33 O40 C41 -170.8(2) . . . . ?
C34 C33 O40 C41 63.5(3) . . . . ?
C35 C34 N42 C43 95.5(3) . . . . ?
C33 C34 N42 C43 -144.7(2) . . . . ?
C34 N42 C43 O44 4.5(4) . . . . ?
C34 N42 C43 N45 -175.0(2) . . . . ?
O36 C37 N47 C52 24.2(3) . . . . ?
C38 C37 N47 C52 -93.4(3) . . . . ?
O36 C37 N47 C48 -162.8(2) . . . . ?
C38 C37 N47 C48 79.6(3) . . . . ?
C52 N47 C48 O54 170.6(3) . . . . ?
C37 N47 C48 O54 -2.6(4) . . . . ?
C52 N47 C48 N49 -8.6(4) . . . . ?
C37 N47 C48 N49 178.3(2) . . . . ?
O54 C48 N49 C50 -171.2(3) . . . . ?
N47 C48 N49 C50 8.0(4) . . . . ?
C48 N49 C50 N53 177.4(3) . . . . ?
C48 N49 C50 C51 -1.8(4) . . . . ?
N53 C50 C51 C52 176.9(3) . . . . ?
N49 C50 C51 C52 -3.9(4) . . . . ?
C50 C51 C52 N47 3.2(4) . . . . ?
C48 N47 C52 C51 2.8(4) . . . . ?
C37 N47 C52 C51 175.6(3) . . . . ?
